data_7052037
loop_
_publ_author_name
'Zheng, Zhanjiang'
'Zhao, Gang'
'Fablet, R\'emy'
'Bouyahyi, Miloud'
'Thomas, Christophe M.'
'Roisnel, Thierry'
'Casagrande Jr, Osvaldo'
'Carpentier, Jean-Fran\,cois'

_publ_section_title
;
 Zinc and enolato-magnesium complexes based on bi-, tri- and
 tetradentate aminophenolate ligands
;
_journal_issue 12
_journal_name_full 'New Journal of Chemistry'
_journal_page_first 2279
_journal_paper_doi 10.1039/b812754a
_journal_volume 32
_journal_year 2008
_chemical_absolute_configuration unk
_chemical_compound_source 'synthesis as described'
_chemical_formula_moiety 'C34 H53 N3 O Si2 Zn'
_chemical_formula_sum 'C34 H53 N3 O Si2 Zn'
_chemical_formula_weight 641.34
_chemical_name_systematic
;
?
;
_space_group_IT_number 29
_symmetry_cell_setting orthorhombic
_symmetry_Int_Tables_number 29
_symmetry_space_group_name_Hall 'P 2c -2ac'
_symmetry_space_group_name_H-M 'P c a 21'
_atom_sites_solution_hydrogens geom
_atom_sites_solution_primary direct
_atom_sites_solution_secondary difmap
_audit_conform_dict_location ftp://ftp.iucr.org/pub/cif_core.dic
_audit_conform_dict_name cif_core.dic
_audit_conform_dict_version 2.3
_audit_creation_date 2008-08-27T16:09:53-00:00
_audit_creation_method 'WinGX routine CIF_UPDATE'
_cell_angle_alpha 90
_cell_angle_beta 90
_cell_angle_gamma 90
_cell_formula_units_Z 8
_cell_length_a 15.2406(8)
_cell_length_b 10.5921(6)
_cell_length_c 48.038(3)
_cell_measurement_reflns_used 8500
_cell_measurement_temperature 100(2)
_cell_measurement_theta_max 27.02
_cell_measurement_theta_min 2.34
_cell_measurement_wavelength 0.71073
_cell_volume 7754.8(8)
_computing_cell_refinement 'Bruker SMART, 2006'
_computing_data_collection 'Bruker SMART, 2006'
_computing_data_reduction 'Bruker SAINT, 2006'
_computing_molecular_graphics 'Ortep-3 for Windows (Farrugia, 1997)'
_computing_publication_material 'WinGX publication routines (Farrugia, 1999)'
_computing_structure_refinement 'SHELXL-97 (Sheldrick, 1997)'
_computing_structure_solution 'SIR97 (Altomare et al., 1999)'
_diffrn_ambient_temperature 100(2)
_diffrn_detector 'CCD plate'
_diffrn_measured_fraction_theta_full 0.992
_diffrn_measured_fraction_theta_max 0.992
_diffrn_measurement_device_type 'APEXII, Bruker-AXS'
_diffrn_measurement_method 'CCD rotation images, thin slices'
_diffrn_radiation_monochromator graphite
_diffrn_radiation_probe x-ray
_diffrn_radiation_type MoK\a
_diffrn_radiation_wavelength 0.71073
_diffrn_reflns_av_R_equivalents 0.0612
_diffrn_reflns_av_unetI/netI 0.0799
_diffrn_reflns_limit_h_max 19
_diffrn_reflns_limit_h_min -19
_diffrn_reflns_limit_k_max 13
_diffrn_reflns_limit_k_min -11
_diffrn_reflns_limit_l_max 62
_diffrn_reflns_limit_l_min -61
_diffrn_reflns_number 67188
_diffrn_reflns_theta_full 27.47
_diffrn_reflns_theta_max 27.47
_diffrn_reflns_theta_min 4.1
_exptl_absorpt_coefficient_mu 0.722
_exptl_absorpt_correction_T_max 0.958
_exptl_absorpt_correction_T_min 0.749
_exptl_absorpt_correction_type multi-scan
_exptl_absorpt_process_details
;
[Sheldrick, G.M. (2002). SADABS Bruker AXS Inc., Madison, Wisconsin, USA]
;
_exptl_crystal_colour colourless
_exptl_crystal_density_diffrn 1.099
_exptl_crystal_density_method 'not measured'
_exptl_crystal_description plate
_exptl_crystal_F_000 2752
_exptl_crystal_size_max 0.4
_exptl_crystal_size_mid 0.35
_exptl_crystal_size_min 0.06
_platon_squeeze_details
;
;
_refine_diff_density_max 0.869
_refine_diff_density_min -1.213
_refine_diff_density_rms 0.107
_refine_ls_abs_structure_details 'Flack H D (1983), Acta Cryst. A39, 876-881'
_refine_ls_abs_structure_Flack 0.109(19)
_refine_ls_extinction_coef 0.0070(5)
_refine_ls_extinction_expression Fc^*^=kFc[1+0.001xFc^2^\l^3^/sin(2\q)]^-1/4^
_refine_ls_extinction_method SHELXL
_refine_ls_goodness_of_fit_ref 1.179
_refine_ls_hydrogen_treatment constr
_refine_ls_matrix_type full
_refine_ls_number_parameters 745
_refine_ls_number_reflns 17364
_refine_ls_number_restraints 1
_refine_ls_restrained_S_all 1.179
_refine_ls_R_factor_all 0.1008
_refine_ls_R_factor_gt 0.0843
_refine_ls_shift/su_max 0.003
_refine_ls_shift/su_mean 0
_refine_ls_structure_factor_coef Fsqd
_refine_ls_weighting_details 'calc w=1/[\s^2^(Fo^2^)+(0.0958P)^2^+29.1824P] where P=(Fo^2^+2Fc^2^)/3'
_refine_ls_weighting_scheme calc
_refine_ls_wR_factor_gt 0.2289
_refine_ls_wR_factor_ref 0.2364
_reflns_number_gt 13933
_reflns_number_total 17364
_reflns_threshold_expression >2sigma(I)
_cod_data_source_file b812754a.txt
_cod_data_source_block sq
_cod_database_code 7052037

loop_
_symmetry_equiv_pos_as_xyz
'x, y, z'
'-x, -y, z+1/2'
'-x+1/2, y, z+1/2'
'x+1/2, -y, z'

loop_
_atom_site_label
_atom_site_type_symbol
_atom_site_fract_x
_atom_site_fract_y
_atom_site_fract_z
_atom_site_U_iso_or_equiv
_atom_site_adp_type
_atom_site_occupancy
_atom_site_calc_flag
_atom_site_refinement_flags
_atom_site_disorder_assembly
_atom_site_disorder_group
Zn1 Zn 0.44081(5) 0.79945(8) 0.818328(16) 0.0223(2) Uani 1 d . . .
Si1 Si 0.07131(13) 0.4160(2) 0.62537(5) 0.0229(4) Uani 1 d . . .
Si2 Si 0.22660(13) 0.42402(18) 0.66484(4) 0.0183(4) Uani 1 d . . .
C1 C 0.0194(6) 0.5521(8) 0.64586(19) 0.0335(19) Uani 1 d . . .
H1A H 0.0009 0.5217 0.6642 0.05 Uiso 1 calc R . .
H1B H -0.0318 0.584 0.6357 0.05 Uiso 1 calc R . .
H1C H 0.0624 0.6201 0.6481 0.05 Uiso 1 calc R . .
C2 C 0.0963(6) 0.4858(7) 0.5909(2) 0.034(2) Uani 1 d . . .
H2A H 0.1411 0.5514 0.593 0.051 Uiso 1 calc R . .
H2B H 0.0429 0.5231 0.5831 0.051 Uiso 1 calc R . .
H2C H 0.1181 0.4198 0.5784 0.051 Uiso 1 calc R . .
C3 C -0.0153(5) 0.2947(7) 0.6208(2) 0.0274(15) Uani 1 d . . .
H3A H 0.009 0.222 0.6108 0.041 Uiso 1 calc R . .
H3B H -0.0641 0.3305 0.6101 0.041 Uiso 1 calc R . .
H3C H -0.0365 0.2675 0.6391 0.041 Uiso 1 calc R . .
C4 C 0.2753(5) 0.5746(8) 0.6519(2) 0.036(2) Uani 1 d . . .
H4A H 0.3189 0.556 0.6375 0.055 Uiso 1 calc R . .
H4B H 0.3038 0.6189 0.6674 0.055 Uiso 1 calc R . .
H4C H 0.2289 0.628 0.6441 0.055 Uiso 1 calc R . .
C5 C 0.1662(6) 0.4643(9) 0.69750(19) 0.0338(19) Uani 1 d . . .
H5A H 0.1375 0.5465 0.6953 0.051 Uiso 1 calc R . .
H5B H 0.2077 0.468 0.7131 0.051 Uiso 1 calc R . .
H5C H 0.1219 0.3995 0.7012 0.051 Uiso 1 calc R . .
C6 C 0.3191(5) 0.3191(8) 0.67645(18) 0.0310(18) Uani 1 d . . .
H6A H 0.2952 0.247 0.6868 0.047 Uiso 1 calc R . .
H6B H 0.3588 0.367 0.6885 0.047 Uiso 1 calc R . .
H6C H 0.3513 0.2886 0.6601 0.047 Uiso 1 calc R . .
N1 N 0.1625(4) 0.3495(6) 0.64063(13) 0.0200(13) Uani 1 d . . .
N11 N 0.2480(4) 0.0213(6) 0.63641(13) 0.0183(12) Uani 1 d . . .
C12 C 0.2358(4) -0.0145(7) 0.66610(15) 0.0172(14) Uani 1 d . . .
H12A H 0.2692 0.0458 0.6778 0.021 Uiso 1 calc R . .
H12B H 0.2619 -0.0991 0.669 0.021 Uiso 1 calc R . .
C13 C 0.1435(5) -0.0175(7) 0.67628(15) 0.0185(14) Uani 1 d . . .
C14 C 0.0929(5) 0.0917(7) 0.67838(16) 0.0233(16) Uani 1 d . . .
H14 H 0.1154 0.1707 0.6723 0.028 Uiso 1 calc R . .
C15 C 0.0065(6) 0.0825(8) 0.68984(16) 0.0285(18) Uani 1 d . . .
H15 H -0.0278 0.1568 0.692 0.034 Uiso 1 calc R . .
C16 C -0.0279(6) -0.0322(10) 0.69788(17) 0.034(2) Uani 1 d . . .
H16 H -0.0861 -0.0372 0.7049 0.041 Uiso 1 calc R . .
C17 C 0.0231(6) -0.1401(8) 0.69567(16) 0.0307(18) Uani 1 d . . .
H17 H 0.0007 -0.2194 0.7016 0.037 Uiso 1 calc R . .
C18 C 0.1072(6) -0.1313(8) 0.68472(17) 0.0316(19) Uani 1 d . . .
H18 H 0.1412 -0.206 0.6829 0.038 Uiso 1 calc R . .
N21 N 0.3320(4) 0.2033(5) 0.60351(12) 0.0185(12) Uani 1 d . . .
C22 C 0.3608(5) 0.2886(7) 0.58477(17) 0.0254(16) Uani 1 d . . .
H22 H 0.3297 0.3657 0.5826 0.03 Uiso 1 calc R . .
C23 C 0.4347(5) 0.2662(8) 0.56862(16) 0.0317(19) Uani 1 d . . .
H23 H 0.4549 0.3284 0.5559 0.038 Uiso 1 calc R . .
C24 C 0.4788(5) 0.1532(8) 0.57119(17) 0.0288(17) Uani 1 d . . .
H24 H 0.5288 0.135 0.5601 0.035 Uiso 1 calc R . .
C25 C 0.4479(5) 0.0677(8) 0.59031(16) 0.0268(17) Uani 1 d . . .
H25 H 0.4769 -0.011 0.5927 0.032 Uiso 1 calc R . .
C26 C 0.3749(5) 0.0962(7) 0.60612(15) 0.0207(15) Uani 1 d . . .
C27 C 0.3428(4) 0.0085(7) 0.62874(15) 0.0189(15) Uiso 1 d . . .
H27A H 0.3534 -0.0795 0.6227 0.023 Uiso 1 calc R . .
H27B H 0.3785 0.0232 0.6456 0.023 Uiso 1 calc R . .
O31 O 0.1425(3) 0.1434(5) 0.58922(10) 0.0172(10) Uiso 1 d . . .
C32 C 0.1717(4) 0.0422(7) 0.57479(15) 0.0177(14) Uani 1 d . . .
C33 C 0.1670(4) 0.0398(6) 0.54493(14) 0.0135(13) Uiso 1 d . . .
C34 C 0.1312(5) 0.1596(7) 0.52872(15) 0.0218(15) Uani 1 d . . .
C35 C 0.1951(5) 0.2661(8) 0.53284(17) 0.0247(16) Uiso 1 d . . .
H35A H 0.1726 0.3424 0.5238 0.037 Uiso 1 calc R . .
H35B H 0.2518 0.2433 0.5246 0.037 Uiso 1 calc R . .
H35C H 0.2026 0.282 0.5528 0.037 Uiso 1 calc R . .
C36 C 0.0391(5) 0.1885(9) 0.53855(19) 0.037(2) Uani 1 d . . .
H36A H 0.0399 0.206 0.5586 0.056 Uiso 1 calc R . .
H36B H 0.0011 0.1158 0.5349 0.056 Uiso 1 calc R . .
H36C H 0.0166 0.2625 0.5286 0.056 Uiso 1 calc R . .
C37 C 0.1263(6) 0.1299(8) 0.49700(17) 0.034(2) Uani 1 d . . .
H37A H 0.1075 0.2056 0.4869 0.051 Uiso 1 calc R . .
H37B H 0.084 0.0617 0.4938 0.051 Uiso 1 calc R . .
H37C H 0.1843 0.1038 0.4903 0.051 Uiso 1 calc R . .
C38 C 0.1964(5) -0.0683(7) 0.53190(17) 0.0214(15) Uani 1 d . . .
H38 H 0.1923 -0.0716 0.5122 0.026 Uiso 1 calc R . .
C39 C 0.2310(5) -0.1706(8) 0.54513(16) 0.0240(16) Uani 1 d . . .
C40 C 0.2593(6) -0.2890(7) 0.52786(17) 0.0296(18) Uani 1 d . . .
C41 C 0.1747(7) -0.3556(7) 0.51750(19) 0.038(2) Uani 1 d . . .
H41A H 0.1366 -0.2938 0.5083 0.056 Uiso 1 calc R . .
H41B H 0.1436 -0.3927 0.5334 0.056 Uiso 1 calc R . .
H41C H 0.1903 -0.4223 0.5043 0.056 Uiso 1 calc R . .
C42 C 0.3152(6) -0.2493(9) 0.50329(19) 0.041(2) Uani 1 d . . .
H42A H 0.3593 -0.1881 0.5095 0.061 Uiso 1 calc R . .
H42B H 0.2779 -0.2107 0.489 0.061 Uiso 1 calc R . .
H42C H 0.3447 -0.3236 0.4955 0.061 Uiso 1 calc R . .
C43 C 0.3102(7) -0.3822(9) 0.54611(19) 0.044(2) Uani 1 d . . .
H43A H 0.3246 -0.4576 0.5352 0.067 Uiso 1 calc R . .
H43B H 0.2741 -0.4062 0.5621 0.067 Uiso 1 calc R . .
H43C H 0.3645 -0.3424 0.5526 0.067 Uiso 1 calc R . .
C44 C 0.2342(5) -0.1680(6) 0.57397(15) 0.0197(14) Uani 1 d . . .
H44 H 0.2565 -0.2387 0.5839 0.024 Uiso 1 calc R . .
C45 C 0.2049(4) -0.0624(6) 0.58856(16) 0.0156(14) Uani 1 d . . .
C46 C 0.1953(5) -0.0709(7) 0.61985(18) 0.0235(15) Uani 1 d . . .
H46A H 0.1326 -0.0589 0.6246 0.028 Uiso 1 calc R . .
H46B H 0.2119 -0.1572 0.6257 0.028 Uiso 1 calc R . .
Zn2 Zn 0.20678(5) 0.20529(7) 0.621107(15) 0.01744(19) Uani 1 d . . .
Si11 Si 0.46224(14) 0.5830(2) 0.77409(5) 0.0304(5) Uani 1 d . . .
Si12 Si 0.30508(13) 0.5906(2) 0.81277(5) 0.0300(5) Uani 1 d . . .
C101 C 0.4052(6) 0.5380(13) 0.7406(2) 0.053(3) Uani 1 d . . .
H10A H 0.3596 0.4752 0.7445 0.079 Uiso 1 calc R . .
H10B H 0.4481 0.5022 0.7276 0.079 Uiso 1 calc R . .
H10C H 0.3784 0.6131 0.7323 0.079 Uiso 1 calc R . .
C102 C 0.5110(6) 0.4328(9) 0.7886(2) 0.044(2) Uani 1 d . . .
H10D H 0.5517 0.4536 0.8037 0.065 Uiso 1 calc R . .
H10E H 0.5427 0.3882 0.7738 0.065 Uiso 1 calc R . .
H10F H 0.464 0.3788 0.7958 0.065 Uiso 1 calc R . .
C103 C 0.5543(5) 0.6900(9) 0.76360(17) 0.035(2) Uani 1 d . . .
H10G H 0.5345 0.7459 0.7486 0.053 Uiso 1 calc R . .
H10H H 0.6039 0.6393 0.7571 0.053 Uiso 1 calc R . .
H10I H 0.5725 0.7408 0.7796 0.053 Uiso 1 calc R . .
C104 C 0.2560(6) 0.4614(8) 0.7911(2) 0.037(2) Uani 1 d . . .
H10J H 0.2297 0.4977 0.7743 0.056 Uiso 1 calc R . .
H10K H 0.2107 0.4176 0.8019 0.056 Uiso 1 calc R . .
H10L H 0.3019 0.4012 0.7858 0.056 Uiso 1 calc R . .
C105 C 0.2177(5) 0.7117(8) 0.8175(2) 0.0354(19) Uani 1 d . . .
H10M H 0.239 0.7783 0.8299 0.053 Uiso 1 calc R . .
H10N H 0.1656 0.6721 0.8256 0.053 Uiso 1 calc R . .
H10O H 0.2026 0.7484 0.7994 0.053 Uiso 1 calc R . .
C106 C 0.3289(6) 0.5212(10) 0.8478(2) 0.041(2) Uani 1 d . . .
H10P H 0.3636 0.444 0.8456 0.062 Uiso 1 calc R . .
H10Q H 0.2736 0.501 0.8572 0.062 Uiso 1 calc R . .
H10R H 0.3619 0.5822 0.859 0.062 Uiso 1 calc R . .
N101 N 0.3973(4) 0.6556(7) 0.79817(14) 0.0290(15) Uani 1 d . . .
N111 N 0.4841(4) 0.9824(7) 0.80393(14) 0.0271(15) Uani 1 d . . .
C112 C 0.4754(5) 1.0173(9) 0.77365(17) 0.0313(19) Uani 1 d . . .
H11A H 0.5035 1.1004 0.7706 0.038 Uiso 1 calc R . .
H11B H 0.5076 0.9544 0.7623 0.038 Uiso 1 calc R . .
C113 C 0.3833(5) 1.0237(9) 0.76367(17) 0.0301(18) Uani 1 d . . .
C114 C 0.3473(6) 1.1457(10) 0.75711(18) 0.035(2) Uani 1 d . . .
H114 H 0.3809 1.2202 0.7599 0.042 Uiso 1 calc R . .
C115 C 0.2622(6) 1.1526(11) 0.74654(18) 0.043(2) Uani 1 d . . .
H115 H 0.2372 1.2323 0.7422 0.051 Uiso 1 calc R . .
C116 C 0.2135(6) 1.0419(10) 0.74236(17) 0.037(2) Uani 1 d . . .
H116 H 0.1559 1.0472 0.7349 0.045 Uiso 1 calc R . .
C117 C 0.2478(6) 0.9268(11) 0.74883(18) 0.041(2) Uani 1 d . . .
H117 H 0.214 0.8525 0.7461 0.05 Uiso 1 calc R . .
C118 C 0.3320(6) 0.9184(10) 0.75948(17) 0.036(2) Uani 1 d . . .
H118 H 0.355 0.8376 0.764 0.043 Uiso 1 calc R . .
N121 N 0.5652(4) 0.7956(6) 0.83664(13) 0.0242(14) Uani 1 d . . .
C122 C 0.5925(5) 0.7082(7) 0.85520(16) 0.0226(15) Uani 1 d . . .
H122 H 0.5605 0.6318 0.8572 0.027 Uiso 1 calc R . .
C123 C 0.6661(5) 0.7285(7) 0.87128(17) 0.0261(16) Uani 1 d . . .
H123 H 0.6845 0.6661 0.8842 0.031 Uiso 1 calc R . .
C124 C 0.7125(5) 0.8381(9) 0.86862(17) 0.0324(18) Uani 1 d . . .
H124 H 0.7637 0.8518 0.8795 0.039 Uiso 1 calc R . .
C125 C 0.6838(5) 0.9310(8) 0.84955(18) 0.0306(18) Uani 1 d . . .
H125 H 0.7151 1.008 0.8474 0.037 Uiso 1 calc R . .
C126 C 0.6100(5) 0.9076(8) 0.83419(16) 0.0260(17) Uani 1 d . . .
C127 C 0.5789(5) 0.9917(8) 0.81122(18) 0.0285(18) Uani 1 d . . .
H12C H 0.5917 1.0802 0.8165 0.034 Uiso 1 calc R . .
H12D H 0.6137 0.9726 0.7943 0.034 Uiso 1 calc R . .
O131 O 0.3755(3) 0.8607(5) 0.85014(11) 0.0242(11) Uani 1 d . . .
C132 C 0.4039(4) 0.9569(7) 0.86499(16) 0.0218(16) Uani 1 d . . .
C133 C 0.3986(4) 0.9596(7) 0.89457(16) 0.0224(15) Uani 1 d . . .
C134 C 0.3635(5) 0.8501(7) 0.91132(16) 0.0227(15) Uani 1 d . . .
C135 C 0.4252(6) 0.7329(9) 0.9073(2) 0.036(2) Uani 1 d . . .
H13A H 0.4299 0.713 0.8874 0.055 Uiso 1 calc R . .
H13B H 0.4006 0.6602 0.9172 0.055 Uiso 1 calc R . .
H13C H 0.4835 0.7522 0.9148 0.055 Uiso 1 calc R . .
C136 C 0.2702(5) 0.8092(7) 0.90047(17) 0.0251(16) Uani 1 d . . .
H13D H 0.2298 0.8809 0.9017 0.038 Uiso 1 calc R . .
H13E H 0.248 0.7395 0.9119 0.038 Uiso 1 calc R . .
H13F H 0.2747 0.7816 0.881 0.038 Uiso 1 calc R . .
C137 C 0.3567(6) 0.8704(8) 0.94205(17) 0.0306(18) Uani 1 d . . .
H13G H 0.415 0.8625 0.9505 0.046 Uiso 1 calc R . .
H13H H 0.3173 0.8069 0.9501 0.046 Uiso 1 calc R . .
H13I H 0.3333 0.9549 0.9457 0.046 Uiso 1 calc R . .
C138 C 0.4275(5) 1.0677(7) 0.90861(16) 0.0216(16) Uani 1 d . . .
H138 H 0.4234 1.068 0.9283 0.026 Uiso 1 calc R . .
C139 C 0.4629(5) 1.1783(7) 0.89540(16) 0.0220(15) Uani 1 d . . .
C140 C 0.4877(6) 1.2926(7) 0.91235(18) 0.033(2) Uani 1 d . . .
C141 C 0.5475(7) 1.2529(8) 0.93684(19) 0.040(2) Uani 1 d . . .
H14A H 0.5144 1.1993 0.9497 0.059 Uiso 1 calc R . .
H14B H 0.568 1.3284 0.9467 0.059 Uiso 1 calc R . .
H14C H 0.5981 1.2059 0.9296 0.059 Uiso 1 calc R . .
C142 C 0.4053(6) 1.3558(9) 0.9236(2) 0.041(2) Uani 1 d . . .
H14D H 0.3699 1.3875 0.9081 0.062 Uiso 1 calc R . .
H14E H 0.4218 1.4263 0.9357 0.062 Uiso 1 calc R . .
H14F H 0.3709 1.2943 0.9343 0.062 Uiso 1 calc R . .
C143 C 0.5408(7) 1.3880(9) 0.8948(2) 0.044(2) Uani 1 d . . .
H14G H 0.5897 1.3443 0.8857 0.067 Uiso 1 calc R . .
H14H H 0.5638 1.4545 0.907 0.067 Uiso 1 calc R . .
H14I H 0.5027 1.4256 0.8806 0.067 Uiso 1 calc R . .
C144 C 0.4678(5) 1.1680(8) 0.86655(16) 0.0279(17) Uani 1 d . . .
H144 H 0.4933 1.2364 0.8566 0.033 Uiso 1 calc R . .
C145 C 0.4390(5) 1.0678(8) 0.85152(18) 0.0265(18) Uani 1 d . . .
C146 C 0.4312(5) 1.0754(7) 0.82055(17) 0.0233(15) Uani 1 d . . .
H14J H 0.4485 1.1615 0.8147 0.028 Uiso 1 calc R . .
H14K H 0.3686 1.0643 0.8156 0.028 Uiso 1 calc R . .

loop_
_atom_site_aniso_label
_atom_site_aniso_U_11
_atom_site_aniso_U_22
_atom_site_aniso_U_33
_atom_site_aniso_U_23
_atom_site_aniso_U_13
_atom_site_aniso_U_12
Zn1 0.0200(4) 0.0270(5) 0.0200(4) -0.0033(4) -0.0013(3) 0.0005(3)
Si1 0.0200(9) 0.0205(10) 0.0281(11) -0.0029(9) 0.0023(8) 0.0020(8)
Si2 0.0222(9) 0.0107(9) 0.0221(10) -0.0025(8) 0.0010(8) -0.0027(8)
C1 0.031(4) 0.028(4) 0.041(5) -0.004(4) 0.001(4) 0.013(4)
C2 0.044(5) 0.010(4) 0.048(6) 0.005(4) 0.005(4) 0.010(4)
C3 0.028(3) 0.021(3) 0.034(4) -0.006(4) 0.001(4) 0.001(3)
C4 0.023(4) 0.025(4) 0.061(6) -0.003(4) -0.009(4) -0.011(3)
C5 0.035(4) 0.033(5) 0.034(5) -0.004(4) -0.002(4) 0.000(4)
C6 0.026(4) 0.033(4) 0.034(4) 0.008(4) -0.006(3) -0.014(3)
N1 0.018(3) 0.017(3) 0.025(3) -0.005(3) 0.003(2) 0.005(2)
N11 0.018(3) 0.015(3) 0.021(3) -0.006(2) -0.004(2) 0.007(2)
C12 0.024(3) 0.013(3) 0.015(3) -0.003(3) -0.002(3) 0.006(3)
C13 0.026(3) 0.015(3) 0.014(4) 0.005(3) 0.000(3) -0.007(3)
C14 0.029(4) 0.023(4) 0.019(4) 0.001(3) -0.006(3) -0.005(3)
C15 0.039(4) 0.028(4) 0.018(4) 0.007(3) 0.002(3) 0.006(4)
C16 0.029(4) 0.056(6) 0.017(4) 0.001(4) 0.002(3) -0.010(4)
C17 0.037(4) 0.033(5) 0.022(4) -0.002(3) 0.000(3) -0.018(4)
C18 0.051(5) 0.027(4) 0.018(4) 0.006(3) 0.002(3) -0.013(4)
N21 0.023(3) 0.015(3) 0.017(3) -0.003(2) 0.002(2) 0.001(2)
C22 0.026(4) 0.020(4) 0.029(4) -0.008(3) 0.000(3) 0.000(3)
C23 0.033(4) 0.039(5) 0.023(4) 0.010(3) 0.005(3) -0.021(4)
C24 0.031(4) 0.022(4) 0.034(4) -0.006(3) 0.009(3) 0.015(3)
C25 0.026(4) 0.028(4) 0.027(4) -0.003(3) 0.001(3) 0.003(3)
C26 0.023(3) 0.019(4) 0.020(4) -0.004(3) -0.004(3) 0.004(3)
C32 0.019(3) 0.015(4) 0.019(4) -0.004(3) 0.005(3) 0.001(3)
C34 0.035(4) 0.011(3) 0.020(4) -0.009(3) 0.000(3) 0.002(3)
C36 0.030(4) 0.051(6) 0.030(5) 0.005(4) -0.006(3) 0.019(4)
C37 0.056(5) 0.023(4) 0.024(4) 0.006(3) -0.012(4) 0.012(4)
C38 0.023(4) 0.019(4) 0.022(4) -0.006(3) -0.004(3) -0.004(3)
C39 0.025(4) 0.022(4) 0.025(4) 0.005(3) 0.008(3) 0.006(3)
C40 0.046(5) 0.014(4) 0.030(4) 0.006(3) 0.004(4) -0.002(3)
C41 0.071(6) 0.004(4) 0.038(5) 0.000(3) 0.013(4) 0.000(4)
C42 0.049(5) 0.037(5) 0.036(5) 0.025(4) 0.015(4) 0.021(4)
C43 0.071(7) 0.028(5) 0.035(5) 0.013(4) 0.017(4) 0.020(5)
C44 0.029(4) 0.008(3) 0.023(4) -0.004(3) 0.002(3) 0.003(3)
C45 0.017(3) 0.007(3) 0.023(4) 0.006(3) 0.003(3) 0.005(2)
C46 0.030(4) 0.022(3) 0.019(4) 0.003(4) -0.001(3) 0.014(3)
Zn2 0.0205(4) 0.0126(4) 0.0192(4) -0.0004(4) 0.0013(3) 0.0003(3)
Si11 0.0227(10) 0.0406(13) 0.0280(12) -0.0117(10) -0.0034(9) 0.0003(10)
Si12 0.0174(9) 0.0388(13) 0.0337(13) -0.0088(10) -0.0011(8) -0.0040(9)
C101 0.038(5) 0.089(8) 0.032(5) -0.027(6) -0.003(4) 0.000(5)
C102 0.030(4) 0.047(6) 0.054(6) -0.012(5) -0.011(4) 0.002(4)
C103 0.030(4) 0.055(6) 0.020(4) -0.009(4) -0.003(3) -0.010(4)
C104 0.032(4) 0.030(5) 0.050(6) -0.015(4) 0.001(4) 0.004(4)
C105 0.021(3) 0.048(5) 0.038(5) -0.013(4) -0.001(4) -0.001(3)
C106 0.042(5) 0.046(6) 0.036(5) 0.008(4) -0.004(4) -0.002(4)
N101 0.022(3) 0.040(4) 0.025(3) -0.006(3) -0.001(3) 0.003(3)
N111 0.024(3) 0.038(4) 0.019(3) 0.006(3) 0.003(2) -0.003(3)
C112 0.028(4) 0.045(5) 0.021(4) 0.002(4) -0.003(3) 0.019(4)
C113 0.027(4) 0.042(5) 0.021(4) -0.007(4) 0.005(3) 0.004(4)
C114 0.031(4) 0.047(6) 0.026(4) -0.008(4) 0.002(3) 0.008(4)
C115 0.034(4) 0.070(7) 0.024(4) 0.000(5) 0.005(3) 0.011(5)
C116 0.030(4) 0.060(6) 0.021(4) 0.003(4) -0.006(3) 0.008(4)
C117 0.028(4) 0.071(7) 0.024(5) -0.006(4) -0.010(3) 0.005(5)
C118 0.039(5) 0.051(6) 0.018(4) 0.013(4) -0.003(3) -0.002(4)
N121 0.017(3) 0.033(4) 0.023(3) -0.008(3) -0.004(2) 0.002(3)
C122 0.022(3) 0.015(3) 0.030(4) 0.003(3) -0.005(3) 0.001(3)
C123 0.028(4) 0.022(4) 0.028(4) -0.003(3) 0.002(3) -0.002(3)
C124 0.024(4) 0.043(5) 0.030(4) 0.006(4) -0.008(3) 0.005(4)
C125 0.025(4) 0.033(4) 0.034(4) 0.006(4) -0.006(3) -0.007(3)
C126 0.019(3) 0.039(5) 0.020(4) 0.002(3) 0.004(3) 0.003(3)
C127 0.021(3) 0.035(4) 0.030(4) 0.008(3) 0.002(3) -0.010(3)
O131 0.031(3) 0.020(3) 0.021(2) -0.006(2) -0.001(2) -0.001(2)
C132 0.015(3) 0.021(4) 0.030(4) -0.008(3) 0.000(3) 0.004(3)
C133 0.016(3) 0.022(4) 0.029(4) -0.003(3) -0.002(3) 0.001(3)
C134 0.021(3) 0.021(4) 0.026(4) 0.006(3) 0.002(3) -0.008(3)
C135 0.044(5) 0.028(4) 0.037(5) 0.000(4) 0.007(4) 0.007(4)
C136 0.030(4) 0.017(4) 0.028(4) -0.001(3) 0.004(3) 0.001(3)
C137 0.038(4) 0.027(4) 0.027(4) -0.002(3) 0.001(3) -0.009(4)
C138 0.026(4) 0.021(4) 0.018(4) 0.005(3) -0.001(3) -0.006(3)
C139 0.027(4) 0.011(3) 0.028(4) 0.001(3) -0.004(3) -0.004(3)
C140 0.044(5) 0.021(4) 0.033(4) 0.003(3) -0.016(4) -0.025(4)
C141 0.063(6) 0.018(4) 0.038(5) -0.005(4) -0.019(4) -0.020(4)
C142 0.051(5) 0.036(5) 0.037(5) -0.009(4) -0.010(4) -0.010(4)
C143 0.059(6) 0.040(5) 0.035(5) 0.002(4) -0.018(4) -0.027(5)
C144 0.029(4) 0.032(4) 0.022(4) 0.009(3) 0.001(3) -0.005(4)
C145 0.028(4) 0.030(4) 0.021(4) 0.004(3) -0.001(3) 0.001(3)
C146 0.027(4) 0.022(4) 0.021(4) -0.003(3) -0.001(3) 0.008(3)

loop_
_atom_type_symbol
_atom_type_description
_atom_type_scat_dispersion_real
_atom_type_scat_dispersion_imag
_atom_type_scat_source
C C 0.0033 0.0016 'International Tables Vol C Tables 4.2.6.8 and 6.1.1.4'
H H 0 0 'International Tables Vol C Tables 4.2.6.8 and 6.1.1.4'
N N 0.0061 0.0033 'International Tables Vol C Tables 4.2.6.8 and 6.1.1.4'
O O 0.0106 0.006 'International Tables Vol C Tables 4.2.6.8 and 6.1.1.4'
Si Si 0.0817 0.0704 'International Tables Vol C Tables 4.2.6.8 and 6.1.1.4'
Zn Zn 0.2839 1.4301 'International Tables Vol C Tables 4.2.6.8 and 6.1.1.4'

loop_
_geom_angle_atom_site_label_1
_geom_angle_atom_site_label_2
_geom_angle_atom_site_label_3
_geom_angle
_geom_angle_site_symmetry_1
_geom_angle_site_symmetry_3
_geom_angle_publ_flag
N101 Zn1 O131 119.1(3) . . ?
N101 Zn1 N121 120.6(3) . . ?
O131 Zn1 N121 98.1(2) . . ?
N101 Zn1 N111 130.9(3) . . ?
O131 Zn1 N111 96.3(2) . . ?
N121 Zn1 N111 82.8(3) . . ?
N1 Si1 C2 112.2(4) . . ?
N1 Si1 C3 109.9(3) . . ?
C2 Si1 C3 108.5(4) . . ?
N1 Si1 C1 115.0(4) . . ?
C2 Si1 C1 104.1(4) . . ?
C3 Si1 C1 106.7(4) . . ?
N1 Si2 C4 113.3(4) . . ?
N1 Si2 C5 113.2(3) . . ?
C4 Si2 C5 106.3(4) . . ?
N1 Si2 C6 110.9(3) . . ?
C4 Si2 C6 107.8(4) . . ?
C5 Si2 C6 104.8(4) . . ?
Si1 C1 H1A 109.5 . . ?
Si1 C1 H1B 109.5 . . ?
H1A C1 H1B 109.5 . . ?
Si1 C1 H1C 109.5 . . ?
H1A C1 H1C 109.5 . . ?
H1B C1 H1C 109.5 . . ?
Si1 C2 H2A 109.5 . . ?
Si1 C2 H2B 109.5 . . ?
H2A C2 H2B 109.5 . . ?
Si1 C2 H2C 109.5 . . ?
H2A C2 H2C 109.5 . . ?
H2B C2 H2C 109.5 . . ?
Si1 C3 H3A 109.5 . . ?
Si1 C3 H3B 109.5 . . ?
H3A C3 H3B 109.5 . . ?
Si1 C3 H3C 109.5 . . ?
H3A C3 H3C 109.5 . . ?
H3B C3 H3C 109.5 . . ?
Si2 C4 H4A 109.5 . . ?
Si2 C4 H4B 109.5 . . ?
H4A C4 H4B 109.5 . . ?
Si2 C4 H4C 109.5 . . ?
H4A C4 H4C 109.5 . . ?
H4B C4 H4C 109.5 . . ?
Si2 C5 H5A 109.5 . . ?
Si2 C5 H5B 109.5 . . ?
H5A C5 H5B 109.5 . . ?
Si2 C5 H5C 109.5 . . ?
H5A C5 H5C 109.5 . . ?
H5B C5 H5C 109.5 . . ?
Si2 C6 H6A 109.5 . . ?
Si2 C6 H6B 109.5 . . ?
H6A C6 H6B 109.5 . . ?
Si2 C6 H6C 109.5 . . ?
H6A C6 H6C 109.5 . . ?
H6B C6 H6C 109.5 . . ?
Si2 N1 Si1 124.2(4) . . ?
Si2 N1 Zn2 119.9(3) . . ?
Si1 N1 Zn2 113.7(3) . . ?
C12 N11 C46 106.1(6) . . ?
C12 N11 C27 109.5(5) . . ?
C46 N11 C27 109.2(5) . . ?
C12 N11 Zn2 121.1(4) . . ?
C46 N11 Zn2 104.5(4) . . ?
C27 N11 Zn2 106.1(4) . . ?
N11 C12 C13 116.0(6) . . ?
N11 C12 H12A 108.3 . . ?
C13 C12 H12A 108.3 . . ?
N11 C12 H12B 108.3 . . ?
C13 C12 H12B 108.3 . . ?
H12A C12 H12B 107.4 . . ?
C18 C13 C14 118.6(7) . . ?
C18 C13 C12 119.4(7) . . ?
C14 C13 C12 121.9(7) . . ?
C13 C14 C15 118.7(7) . . ?
C13 C14 H14 120.6 . . ?
C15 C14 H14 120.6 . . ?
C16 C15 C14 121.2(8) . . ?
C16 C15 H15 119.4 . . ?
C14 C15 H15 119.4 . . ?
C15 C16 C17 119.5(8) . . ?
C15 C16 H16 120.3 . . ?
C17 C16 H16 120.3 . . ?
C16 C17 C18 119.4(8) . . ?
C16 C17 H17 120.3 . . ?
C18 C17 H17 120.3 . . ?
C13 C18 C17 122.5(8) . . ?
C13 C18 H18 118.7 . . ?
C17 C18 H18 118.7 . . ?
C26 N21 C22 118.7(6) . . ?
C26 N21 Zn2 115.1(5) . . ?
C22 N21 Zn2 124.1(5) . . ?
N21 C22 C23 121.5(7) . . ?
N21 C22 H22 119.3 . . ?
C23 C22 H22 119.3 . . ?
C24 C23 C22 119.6(7) . . ?
C24 C23 H23 120.2 . . ?
C22 C23 H23 120.2 . . ?
C25 C24 C23 117.8(7) . . ?
C25 C24 H24 121.1 . . ?
C23 C24 H24 121.1 . . ?
C24 C25 C26 120.0(7) . . ?
C24 C25 H25 120 . . ?
C26 C25 H25 120 . . ?
N21 C26 C25 122.5(7) . . ?
N21 C26 C27 115.9(6) . . ?
C25 C26 C27 121.5(7) . . ?
N11 C27 C26 115.7(6) . . ?
N11 C27 H27A 108.4 . . ?
C26 C27 H27A 108.4 . . ?
N11 C27 H27B 108.4 . . ?
C26 C27 H27B 108.4 . . ?
H27A C27 H27B 107.4 . . ?
C32 O31 Zn2 120.5(4) . . ?
O31 C32 C45 120.6(7) . . ?
O31 C32 C33 120.6(6) . . ?
C45 C32 C33 118.7(6) . . ?
C38 C33 C32 116.8(6) . . ?
C38 C33 C34 123.6(6) . . ?
C32 C33 C34 119.6(6) . . ?
C35 C34 C36 114.1(7) . . ?
C35 C34 C37 108.1(7) . . ?
C36 C34 C37 107.6(7) . . ?
C35 C34 C33 108.2(6) . . ?
C36 C34 C33 109.2(6) . . ?
C37 C34 C33 109.6(6) . . ?
C34 C35 H35A 109.5 . . ?
C34 C35 H35B 109.5 . . ?
H35A C35 H35B 109.5 . . ?
C34 C35 H35C 109.5 . . ?
H35A C35 H35C 109.5 . . ?
H35B C35 H35C 109.5 . . ?
C34 C36 H36A 109.5 . . ?
C34 C36 H36B 109.5 . . ?
H36A C36 H36B 109.5 . . ?
C34 C36 H36C 109.5 . . ?
H36A C36 H36C 109.5 . . ?
H36B C36 H36C 109.5 . . ?
C34 C37 H37A 109.5 . . ?
C34 C37 H37B 109.5 . . ?
H37A C37 H37B 109.5 . . ?
C34 C37 H37C 109.5 . . ?
H37A C37 H37C 109.5 . . ?
H37B C37 H37C 109.5 . . ?
C39 C38 C33 125.0(7) . . ?
C39 C38 H38 117.5 . . ?
C33 C38 H38 117.5 . . ?
C38 C39 C44 117.7(7) . . ?
C38 C39 C40 119.8(7) . . ?
C44 C39 C40 122.4(7) . . ?
C42 C40 C43 109.9(7) . . ?
C42 C40 C41 110.1(7) . . ?
C43 C40 C41 108.2(7) . . ?
C42 C40 C39 110.3(7) . . ?
C43 C40 C39 110.7(7) . . ?
C41 C40 C39 107.7(7) . . ?
C40 C41 H41A 109.5 . . ?
C40 C41 H41B 109.5 . . ?
H41A C41 H41B 109.5 . . ?
C40 C41 H41C 109.5 . . ?
H41A C41 H41C 109.5 . . ?
H41B C41 H41C 109.5 . . ?
C40 C42 H42A 109.5 . . ?
C40 C42 H42B 109.5 . . ?
H42A C42 H42B 109.5 . . ?
C40 C42 H42C 109.5 . . ?
H42A C42 H42C 109.5 . . ?
H42B C42 H42C 109.5 . . ?
C40 C43 H43A 109.5 . . ?
C40 C43 H43B 109.5 . . ?
H43A C43 H43B 109.5 . . ?
C40 C43 H43C 109.5 . . ?
H43A C43 H43C 109.5 . . ?
H43B C43 H43C 109.5 . . ?
C39 C44 C45 120.5(7) . . ?
C39 C44 H44 119.8 . . ?
C45 C44 H44 119.8 . . ?
C32 C45 C44 121.3(7) . . ?
C32 C45 C46 119.1(6) . . ?
C44 C45 C46 118.9(6) . . ?
N11 C46 C45 116.0(6) . . ?
N11 C46 H46A 108.3 . . ?
C45 C46 H46A 108.3 . . ?
N11 C46 H46B 108.3 . . ?
C45 C46 H46B 108.3 . . ?
H46A C46 H46B 107.4 . . ?
N1 Zn2 O31 118.7(2) . . ?
N1 Zn2 N21 121.9(2) . . ?
O31 Zn2 N21 98.0(2) . . ?
N1 Zn2 N11 130.6(2) . . ?
O31 Zn2 N11 96.3(2) . . ?
N21 Zn2 N11 82.2(2) . . ?
N101 Si11 C103 110.1(4) . . ?
N101 Si11 C102 111.0(4) . . ?
C103 Si11 C102 108.3(4) . . ?
N101 Si11 C101 115.1(4) . . ?
C103 Si11 C101 105.5(5) . . ?
C102 Si11 C101 106.4(5) . . ?
N101 Si12 C105 111.1(4) . . ?
N101 Si12 C106 111.5(4) . . ?
C105 Si12 C106 107.4(5) . . ?
N101 Si12 C104 113.2(4) . . ?
C105 Si12 C104 106.6(4) . . ?
C106 Si12 C104 106.8(5) . . ?
Si11 C101 H10A 109.5 . . ?
Si11 C101 H10B 109.5 . . ?
H10A C101 H10B 109.5 . . ?
Si11 C101 H10C 109.5 . . ?
H10A C101 H10C 109.5 . . ?
H10B C101 H10C 109.5 . . ?
Si11 C102 H10D 109.5 . . ?
Si11 C102 H10E 109.5 . . ?
H10D C102 H10E 109.5 . . ?
Si11 C102 H10F 109.5 . . ?
H10D C102 H10F 109.5 . . ?
H10E C102 H10F 109.5 . . ?
Si11 C103 H10G 109.5 . . ?
Si11 C103 H10H 109.5 . . ?
H10G C103 H10H 109.5 . . ?
Si11 C103 H10I 109.5 . . ?
H10G C103 H10I 109.5 . . ?
H10H C103 H10I 109.5 . . ?
Si12 C104 H10J 109.5 . . ?
Si12 C104 H10K 109.5 . . ?
H10J C104 H10K 109.5 . . ?
Si12 C104 H10L 109.5 . . ?
H10J C104 H10L 109.5 . . ?
H10K C104 H10L 109.5 . . ?
Si12 C105 H10M 109.5 . . ?
Si12 C105 H10N 109.5 . . ?
H10M C105 H10N 109.5 . . ?
Si12 C105 H10O 109.5 . . ?
H10M C105 H10O 109.5 . . ?
H10N C105 H10O 109.5 . . ?
Si12 C106 H10P 109.5 . . ?
Si12 C106 H10Q 109.5 . . ?
H10P C106 H10Q 109.5 . . ?
Si12 C106 H10R 109.5 . . ?
H10P C106 H10R 109.5 . . ?
H10Q C106 H10R 109.5 . . ?
Si11 N101 Si12 124.9(4) . . ?
Si11 N101 Zn1 120.0(4) . . ?
Si12 N101 Zn1 113.2(4) . . ?
C127 N111 C146 110.6(6) . . ?
C127 N111 C112 107.2(6) . . ?
C146 N111 C112 107.7(6) . . ?
C127 N111 Zn1 106.3(5) . . ?
C146 N111 Zn1 104.7(4) . . ?
C112 N111 Zn1 120.1(6) . . ?
C113 C112 N111 114.0(7) . . ?
C113 C112 H11A 108.8 . . ?
N111 C112 H11A 108.8 . . ?
C113 C112 H11B 108.8 . . ?
N111 C112 H11B 108.8 . . ?
H11A C112 H11B 107.7 . . ?
C118 C113 C114 118.6(8) . . ?
C118 C113 C112 123.2(9) . . ?
C114 C113 C112 118.2(8) . . ?
C115 C114 C113 118.7(9) . . ?
C115 C114 H114 120.6 . . ?
C113 C114 H114 120.6 . . ?
C114 C115 C116 120.1(10) . . ?
C114 C115 H115 120 . . ?
C116 C115 H115 120 . . ?
C117 C116 C115 120.8(8) . . ?
C117 C116 H116 119.6 . . ?
C115 C116 H116 119.6 . . ?
C116 C117 C118 119.8(10) . . ?
C116 C117 H117 120.1 . . ?
C118 C117 H117 120.1 . . ?
C113 C118 C117 121.9(9) . . ?
C113 C118 H118 119.1 . . ?
C117 C118 H118 119.1 . . ?
C122 N121 C126 119.7(6) . . ?
C122 N121 Zn1 124.7(5) . . ?
C126 N121 Zn1 113.4(5) . . ?
N121 C122 C123 120.9(7) . . ?
N121 C122 H122 119.6 . . ?
C123 C122 H122 119.6 . . ?
C124 C123 C122 120.1(8) . . ?
C124 C123 H123 119.9 . . ?
C122 C123 H123 119.9 . . ?
C123 C124 C125 119.5(7) . . ?
C123 C124 H124 120.3 . . ?
C125 C124 H124 120.3 . . ?
C126 C125 C124 118.5(8) . . ?
C126 C125 H125 120.7 . . ?
C124 C125 H125 120.7 . . ?
C125 C126 N121 121.3(7) . . ?
C125 C126 C127 123.4(7) . . ?
N121 C126 C127 114.9(7) . . ?
N111 C127 C126 116.1(6) . . ?
N111 C127 H12C 108.3 . . ?
C126 C127 H12C 108.3 . . ?
N111 C127 H12D 108.2 . . ?
C126 C127 H12D 108.3 . . ?
H12C C127 H12D 107.4 . . ?
C132 O131 Zn1 121.2(5) . . ?
O131 C132 C133 122.5(7) . . ?
O131 C132 C145 120.6(7) . . ?
C133 C132 C145 116.9(7) . . ?
C138 C133 C132 118.6(7) . . ?
C138 C133 C134 118.9(7) . . ?
C132 C133 C134 122.5(7) . . ?
C137 C134 C133 116.1(7) . . ?
C137 C134 C135 106.0(7) . . ?
C133 C134 C135 109.3(6) . . ?
C137 C134 C136 107.6(6) . . ?
C133 C134 C136 110.8(6) . . ?
C135 C134 C136 106.4(7) . . ?
C134 C135 H13A 109.5 . . ?
C134 C135 H13B 109.5 . . ?
H13A C135 H13B 109.5 . . ?
C134 C135 H13C 109.5 . . ?
H13A C135 H13C 109.5 . . ?
H13B C135 H13C 109.5 . . ?
C134 C136 H13D 109.5 . . ?
C134 C136 H13E 109.5 . . ?
H13D C136 H13E 109.5 . . ?
C134 C136 H13F 109.5 . . ?
H13D C136 H13F 109.5 . . ?
H13E C136 H13F 109.5 . . ?
C134 C137 H13G 109.5 . . ?
C134 C137 H13H 109.5 . . ?
H13G C137 H13H 109.5 . . ?
C134 C137 H13I 109.5 . . ?
H13G C137 H13I 109.5 . . ?
H13H C137 H13I 109.5 . . ?
C133 C138 C139 124.9(7) . . ?
C133 C138 H138 117.6 . . ?
C139 C138 H138 117.6 . . ?
C144 C139 C138 113.4(7) . . ?
C144 C139 C140 125.9(7) . . ?
C138 C139 C140 120.7(7) . . ?
C139 C140 C142 109.8(7) . . ?
C139 C140 C143 111.3(7) . . ?
C142 C140 C143 109.8(8) . . ?
C139 C140 C141 109.9(7) . . ?
C142 C140 C141 109.6(8) . . ?
C143 C140 C141 106.4(7) . . ?
C140 C141 H14A 109.5 . . ?
C140 C141 H14B 109.5 . . ?
H14A C141 H14B 109.5 . . ?
C140 C141 H14C 109.5 . . ?
H14A C141 H14C 109.5 . . ?
H14B C141 H14C 109.5 . . ?
C140 C142 H14D 109.5 . . ?
C140 C142 H14E 109.5 . . ?
H14D C142 H14E 109.5 . . ?
C140 C142 H14F 109.5 . . ?
H14D C142 H14F 109.5 . . ?
H14E C142 H14F 109.5 . . ?
C140 C143 H14G 109.5 . . ?
C140 C143 H14H 109.5 . . ?
H14G C143 H14H 109.5 . . ?
C140 C143 H14I 109.5 . . ?
H14G C143 H14I 109.5 . . ?
H14H C143 H14I 109.5 . . ?
C145 C144 C139 124.9(8) . . ?
C145 C144 H144 117.5 . . ?
C139 C144 H144 117.5 . . ?
C144 C145 C132 121.2(8) . . ?
C144 C145 C146 120.8(7) . . ?
C132 C145 C146 117.4(7) . . ?
C145 C146 N111 116.8(6) . . ?
C145 C146 H14J 108.1 . . ?
N111 C146 H14J 108.1 . . ?
C145 C146 H14K 108.1 . . ?
N111 C146 H14K 108.1 . . ?
H14J C146 H14K 107.3 . . ?

loop_
_geom_bond_atom_site_label_1
_geom_bond_atom_site_label_2
_geom_bond_distance
_geom_bond_site_symmetry_2
_geom_bond_publ_flag
Zn1 N101 1.923(7) . ?
Zn1 O131 1.936(5) . ?
Zn1 N121 2.091(6) . ?
Zn1 N111 2.160(7) . ?
Si1 N1 1.721(6) . ?
Si1 C2 1.853(10) . ?
Si1 C3 1.854(7) . ?
Si1 C1 1.917(8) . ?
Si2 N1 1.712(6) . ?
Si2 C4 1.866(9) . ?
Si2 C5 1.868(9) . ?
Si2 C6 1.879(9) . ?
C1 H1A 0.98 . ?
C1 H1B 0.98 . ?
C1 H1C 0.98 . ?
C2 H2A 0.98 . ?
C2 H2B 0.98 . ?
C2 H2C 0.98 . ?
C3 H3A 0.98 . ?
C3 H3B 0.98 . ?
C3 H3C 0.98 . ?
C4 H4A 0.98 . ?
C4 H4B 0.98 . ?
C4 H4C 0.98 . ?
C5 H5A 0.98 . ?
C5 H5B 0.98 . ?
C5 H5C 0.98 . ?
C6 H6A 0.98 . ?
C6 H6B 0.98 . ?
C6 H6C 0.98 . ?
N1 Zn2 1.916(6) . ?
N11 C12 1.487(9) . ?
N11 C46 1.494(10) . ?
N11 C27 1.497(8) . ?
N11 Zn2 2.175(6) . ?
C12 C13 1.490(9) . ?
C12 H12A 0.99 . ?
C12 H12B 0.99 . ?
C13 C18 1.387(11) . ?
C13 C14 1.393(11) . ?
C14 C15 1.431(12) . ?
C14 H14 0.95 . ?
C15 C16 1.378(13) . ?
C15 H15 0.95 . ?
C16 C17 1.386(13) . ?
C16 H16 0.95 . ?
C17 C18 1.389(12) . ?
C17 H17 0.95 . ?
C18 H18 0.95 . ?
N21 C26 1.315(9) . ?
N21 C22 1.348(10) . ?
N21 Zn2 2.087(6) . ?
C22 C23 1.389(11) . ?
C22 H22 0.95 . ?
C23 C24 1.377(12) . ?
C23 H23 0.95 . ?
C24 C25 1.372(12) . ?
C24 H24 0.95 . ?
C25 C26 1.381(10) . ?
C25 H25 0.95 . ?
C26 C27 1.511(10) . ?
C27 H27A 0.99 . ?
C27 H27B 0.99 . ?
O31 C32 1.352(8) . ?
O31 Zn2 1.933(5) . ?
C32 C45 1.385(10) . ?
C32 C33 1.437(10) . ?
C33 C38 1.380(10) . ?
C33 C34 1.586(10) . ?
C34 C35 1.504(11) . ?
C34 C36 1.512(11) . ?
C34 C37 1.557(11) . ?
C35 H35A 0.98 . ?
C35 H35B 0.98 . ?
C35 H35C 0.98 . ?
C36 H36A 0.98 . ?
C36 H36B 0.98 . ?
C36 H36C 0.98 . ?
C37 H37A 0.98 . ?
C37 H37B 0.98 . ?
C37 H37C 0.98 . ?
C38 C39 1.362(11) . ?
C38 H38 0.95 . ?
C39 C44 1.387(10) . ?
C39 C40 1.564(11) . ?
C40 C42 1.515(11) . ?
C40 C43 1.531(12) . ?
C40 C41 1.553(13) . ?
C41 H41A 0.98 . ?
C41 H41B 0.98 . ?
C41 H41C 0.98 . ?
C42 H42A 0.98 . ?
C42 H42B 0.98 . ?
C42 H42C 0.98 . ?
C43 H43A 0.98 . ?
C43 H43B 0.98 . ?
C43 H43C 0.98 . ?
C44 C45 1.394(10) . ?
C44 H44 0.95 . ?
C45 C46 1.513(11) . ?
C46 H46A 0.99 . ?
C46 H46B 0.99 . ?
Si11 N101 1.705(7) . ?
Si11 C103 1.872(9) . ?
Si11 C102 1.889(10) . ?
Si11 C101 1.891(9) . ?
Si12 N101 1.716(7) . ?
Si12 C105 1.862(8) . ?
Si12 C106 1.873(10) . ?
Si12 C104 1.875(9) . ?
C101 H10A 0.98 . ?
C101 H10B 0.98 . ?
C101 H10C 0.98 . ?
C102 H10D 0.98 . ?
C102 H10E 0.98 . ?
C102 H10F 0.98 . ?
C103 H10G 0.98 . ?
C103 H10H 0.98 . ?
C103 H10I 0.98 . ?
C104 H10J 0.98 . ?
C104 H10K 0.98 . ?
C104 H10L 0.98 . ?
C105 H10M 0.98 . ?
C105 H10N 0.98 . ?
C105 H10O 0.98 . ?
C106 H10P 0.98 . ?
C106 H10Q 0.98 . ?
C106 H10R 0.98 . ?
N111 C127 1.491(9) . ?
N111 C146 1.503(10) . ?
N111 C112 1.507(10) . ?
C112 C113 1.485(11) . ?
C112 H11A 0.99 . ?
C112 H11B 0.99 . ?
C113 C118 1.377(13) . ?
C113 C114 1.440(13) . ?
C114 C115 1.395(12) . ?
C114 H114 0.95 . ?
C115 C116 1.402(15) . ?
C115 H115 0.95 . ?
C116 C117 1.362(14) . ?
C116 H116 0.95 . ?
C117 C118 1.384(12) . ?
C117 H117 0.95 . ?
C118 H118 0.95 . ?
N121 C122 1.350(9) . ?
N121 C126 1.374(11) . ?
C122 C123 1.379(11) . ?
C122 H122 0.95 . ?
C123 C124 1.366(12) . ?
C123 H123 0.95 . ?
C124 C125 1.414(11) . ?
C124 H124 0.95 . ?
C125 C126 1.368(11) . ?
C125 H125 0.95 . ?
C126 C127 1.495(11) . ?
C127 H12C 0.99 . ?
C127 H12D 0.99 . ?
O131 C132 1.317(9) . ?
C132 C133 1.424(11) . ?
C132 C145 1.443(12) . ?
C133 C138 1.400(11) . ?
C133 C134 1.509(11) . ?
C134 C137 1.496(11) . ?
C134 C135 1.569(12) . ?
C134 C136 1.576(10) . ?
C135 H13A 0.98 . ?
C135 H13B 0.98 . ?
C135 H13C 0.98 . ?
C136 H13D 0.98 . ?
C136 H13E 0.98 . ?
C136 H13F 0.98 . ?
C137 H13G 0.98 . ?
C137 H13H 0.98 . ?
C137 H13I 0.98 . ?
C138 C139 1.437(10) . ?
C138 H138 0.95 . ?
C139 C144 1.392(11) . ?
C139 C140 1.507(10) . ?
C140 C142 1.522(14) . ?
C140 C143 1.545(12) . ?
C140 C141 1.547(12) . ?
C141 H14A 0.98 . ?
C141 H14B 0.98 . ?
C141 H14C 0.98 . ?
C142 H14D 0.98 . ?
C142 H14E 0.98 . ?
C142 H14F 0.98 . ?
C143 H14G 0.98 . ?
C143 H14H 0.98 . ?
C143 H14I 0.98 . ?
C144 C145 1.357(12) . ?
C144 H144 0.95 . ?
C145 C146 1.495(11) . ?
C146 H14J 0.99 . ?
C146 H14K 0.99 . ?

loop_
_geom_torsion_atom_site_label_1
_geom_torsion_atom_site_label_2
_geom_torsion_atom_site_label_3
_geom_torsion_atom_site_label_4
_geom_torsion
_geom_torsion_site_symmetry_1
_geom_torsion_site_symmetry_2
_geom_torsion_site_symmetry_3
_geom_torsion_site_symmetry_4
_geom_torsion_publ_flag
C4 Si2 N1 Si1 -58.9(5) . . . . ?
C5 Si2 N1 Si1 62.2(6) . . . . ?
C6 Si2 N1 Si1 179.7(4) . . . . ?
C4 Si2 N1 Zn2 103.2(5) . . . . ?
C5 Si2 N1 Zn2 -135.7(4) . . . . ?
C6 Si2 N1 Zn2 -18.2(5) . . . . ?
C2 Si1 N1 Si2 97.0(5) . . . . ?
C3 Si1 N1 Si2 -142.1(4) . . . . ?
C1 Si1 N1 Si2 -21.7(6) . . . . ?
C2 Si1 N1 Zn2 -66.1(5) . . . . ?
C3 Si1 N1 Zn2 54.8(5) . . . . ?
C1 Si1 N1 Zn2 175.2(4) . . . . ?
C46 N11 C12 C13 -57.2(7) . . . . ?
C27 N11 C12 C13 -174.9(6) . . . . ?
Zn2 N11 C12 C13 61.4(7) . . . . ?
N11 C12 C13 C18 115.4(8) . . . . ?
N11 C12 C13 C14 -66.5(9) . . . . ?
C18 C13 C14 C15 1.7(11) . . . . ?
C12 C13 C14 C15 -176.4(7) . . . . ?
C13 C14 C15 C16 -2.1(11) . . . . ?
C14 C15 C16 C17 2.1(12) . . . . ?
C15 C16 C17 C18 -1.7(12) . . . . ?
C14 C13 C18 C17 -1.3(12) . . . . ?
C12 C13 C18 C17 176.8(7) . . . . ?
C16 C17 C18 C13 1.3(12) . . . . ?
C26 N21 C22 C23 -0.8(11) . . . . ?
Zn2 N21 C22 C23 -163.5(6) . . . . ?
N21 C22 C23 C24 1.7(12) . . . . ?
C22 C23 C24 C25 -1.3(12) . . . . ?
C23 C24 C25 C26 0.3(12) . . . . ?
C22 N21 C26 C25 -0.3(11) . . . . ?
Zn2 N21 C26 C25 163.9(6) . . . . ?
C22 N21 C26 C27 176.2(6) . . . . ?
Zn2 N21 C26 C27 -19.6(8) . . . . ?
C24 C25 C26 N21 0.6(12) . . . . ?
C24 C25 C26 C27 -175.7(7) . . . . ?
C12 N11 C27 C26 -150.9(6) . . . . ?
C46 N11 C27 C26 93.4(7) . . . . ?
Zn2 N11 C27 C26 -18.7(7) . . . . ?
N21 C26 C27 N11 26.6(9) . . . . ?
C25 C26 C27 N11 -156.9(7) . . . . ?
Zn2 O31 C32 C45 42.0(8) . . . . ?
Zn2 O31 C32 C33 -139.5(5) . . . . ?
O31 C32 C33 C38 -178.5(6) . . . . ?
C45 C32 C33 C38 0.0(10) . . . . ?
O31 C32 C33 C34 2.8(10) . . . . ?
C45 C32 C33 C34 -178.7(6) . . . . ?
C38 C33 C34 C35 -112.2(7) . . . . ?
C32 C33 C34 C35 66.4(8) . . . . ?
C38 C33 C34 C36 123.0(7) . . . . ?
C32 C33 C34 C36 -58.3(8) . . . . ?
C38 C33 C34 C37 5.5(10) . . . . ?
C32 C33 C34 C37 -175.9(7) . . . . ?
C32 C33 C38 C39 -1.5(11) . . . . ?
C34 C33 C38 C39 177.1(7) . . . . ?
C33 C38 C39 C44 2.3(12) . . . . ?
C33 C38 C39 C40 178.2(7) . . . . ?
C38 C39 C40 C42 48.5(10) . . . . ?
C44 C39 C40 C42 -135.8(8) . . . . ?
C38 C39 C40 C43 170.3(7) . . . . ?
C44 C39 C40 C43 -14.0(11) . . . . ?
C38 C39 C40 C41 -71.6(9) . . . . ?
C44 C39 C40 C41 104.1(9) . . . . ?
C38 C39 C44 C45 -1.6(11) . . . . ?
C40 C39 C44 C45 -177.4(7) . . . . ?
O31 C32 C45 C44 179.1(6) . . . . ?
C33 C32 C45 C44 0.7(10) . . . . ?
O31 C32 C45 C46 9.3(10) . . . . ?
C33 C32 C45 C46 -169.2(6) . . . . ?
C39 C44 C45 C32 0.1(11) . . . . ?
C39 C44 C45 C46 170.0(7) . . . . ?
C12 N11 C46 C45 -173.7(5) . . . . ?
C27 N11 C46 C45 -55.8(7) . . . . ?
Zn2 N11 C46 C45 57.3(6) . . . . ?
C32 C45 C46 N11 -68.7(8) . . . . ?
C44 C45 C46 N11 121.2(7) . . . . ?
Si2 N1 Zn2 O31 -168.4(3) . . . . ?
Si1 N1 Zn2 O31 -4.5(4) . . . . ?
Si2 N1 Zn2 N21 -46.5(5) . . . . ?
Si1 N1 Zn2 N21 117.3(3) . . . . ?
Si2 N1 Zn2 N11 62.3(5) . . . . ?
Si1 N1 Zn2 N11 -133.9(3) . . . . ?
C32 O31 Zn2 N1 179.7(5) . . . . ?
C32 O31 Zn2 N21 46.5(5) . . . . ?
C32 O31 Zn2 N11 -36.5(5) . . . . ?
C26 N21 Zn2 N1 140.4(5) . . . . ?
C22 N21 Zn2 N1 -56.4(6) . . . . ?
C26 N21 Zn2 O31 -88.5(5) . . . . ?
C22 N21 Zn2 O31 74.8(6) . . . . ?
C26 N21 Zn2 N11 6.9(5) . . . . ?
C22 N21 Zn2 N11 170.1(6) . . . . ?
C12 N11 Zn2 N1 6.4(6) . . . . ?
C46 N11 Zn2 N1 125.7(5) . . . . ?
C27 N11 Zn2 N1 -118.9(4) . . . . ?
C12 N11 Zn2 O31 -130.5(5) . . . . ?
C46 N11 Zn2 O31 -11.2(5) . . . . ?
C27 N11 Zn2 O31 104.1(4) . . . . ?
C12 N11 Zn2 N21 132.2(5) . . . . ?
C46 N11 Zn2 N21 -108.5(5) . . . . ?
C27 N11 Zn2 N21 6.9(4) . . . . ?
C103 Si11 N101 Si12 179.0(5) . . . . ?
C102 Si11 N101 Si12 -61.1(6) . . . . ?
C101 Si11 N101 Si12 59.9(7) . . . . ?
C103 Si11 N101 Zn1 -18.0(6) . . . . ?
C102 Si11 N101 Zn1 101.9(5) . . . . ?
C101 Si11 N101 Zn1 -137.1(6) . . . . ?
C105 Si12 N101 Si11 -141.9(5) . . . . ?
C106 Si12 N101 Si11 98.4(6) . . . . ?
C104 Si12 N101 Si11 -22.0(6) . . . . ?
C105 Si12 N101 Zn1 54.2(5) . . . . ?
C106 Si12 N101 Zn1 -65.6(5) . . . . ?
C104 Si12 N101 Zn1 174.0(4) . . . . ?
O131 Zn1 N101 Si11 -168.6(3) . . . . ?
N121 Zn1 N101 Si11 -47.5(5) . . . . ?
N111 Zn1 N101 Si11 61.1(6) . . . . ?
O131 Zn1 N101 Si12 -3.7(5) . . . . ?
N121 Zn1 N101 Si12 117.3(4) . . . . ?
N111 Zn1 N101 Si12 -134.0(4) . . . . ?
N101 Zn1 N111 C127 -116.3(5) . . . . ?
O131 Zn1 N111 C127 105.8(5) . . . . ?
N121 Zn1 N111 C127 8.4(5) . . . . ?
N101 Zn1 N111 C146 126.6(5) . . . . ?
O131 Zn1 N111 C146 -11.3(5) . . . . ?
N121 Zn1 N111 C146 -108.7(5) . . . . ?
N101 Zn1 N111 C112 5.4(7) . . . . ?
O131 Zn1 N111 C112 -132.4(5) . . . . ?
N121 Zn1 N111 C112 130.2(5) . . . . ?
C127 N111 C112 C113 -174.9(7) . . . . ?
C146 N111 C112 C113 -55.8(9) . . . . ?
Zn1 N111 C112 C113 63.8(9) . . . . ?
N111 C112 C113 C118 -72.5(10) . . . . ?
N111 C112 C113 C114 109.8(9) . . . . ?
C118 C113 C114 C115 -0.6(12) . . . . ?
C112 C113 C114 C115 177.2(8) . . . . ?
C113 C114 C115 C116 -0.3(13) . . . . ?
C114 C115 C116 C117 0.8(13) . . . . ?
C115 C116 C117 C118 -0.5(14) . . . . ?
C114 C113 C118 C117 0.9(13) . . . . ?
C112 C113 C118 C117 -176.7(8) . . . . ?
C116 C117 C118 C113 -0.4(14) . . . . ?
N101 Zn1 N121 C122 -56.1(7) . . . . ?
O131 Zn1 N121 C122 74.8(6) . . . . ?
N111 Zn1 N121 C122 170.1(6) . . . . ?
N101 Zn1 N121 C126 140.5(5) . . . . ?
O131 Zn1 N121 C126 -88.6(5) . . . . ?
N111 Zn1 N121 C126 6.7(5) . . . . ?
C126 N121 C122 C123 -1.6(11) . . . . ?
Zn1 N121 C122 C123 -164.0(6) . . . . ?
N121 C122 C123 C124 0.1(12) . . . . ?
C122 C123 C124 C125 0.8(12) . . . . ?
C123 C124 C125 C126 -0.2(13) . . . . ?
C124 C125 C126 N121 -1.3(12) . . . . ?
C124 C125 C126 C127 -173.0(8) . . . . ?
C122 N121 C126 C125 2.3(11) . . . . ?
Zn1 N121 C126 C125 166.6(6) . . . . ?
C122 N121 C126 C127 174.6(7) . . . . ?
Zn1 N121 C126 C127 -21.1(8) . . . . ?
C146 N111 C127 C126 90.9(9) . . . . ?
C112 N111 C127 C126 -151.9(7) . . . . ?
Zn1 N111 C127 C126 -22.2(8) . . . . ?
C125 C126 C127 N111 -157.7(8) . . . . ?
N121 C126 C127 N111 30.1(10) . . . . ?
N101 Zn1 O131 C132 178.3(5) . . . . ?
N121 Zn1 O131 C132 46.4(6) . . . . ?
N111 Zn1 O131 C132 -37.2(6) . . . . ?
Zn1 O131 C132 C133 -139.1(6) . . . . ?
Zn1 O131 C132 C145 43.4(9) . . . . ?
O131 C132 C133 C138 -177.7(7) . . . . ?
C145 C132 C133 C138 -0.2(10) . . . . ?
O131 C132 C133 C134 2.6(11) . . . . ?
C145 C132 C133 C134 -179.9(7) . . . . ?
C138 C133 C134 C137 4.1(10) . . . . ?
C132 C133 C134 C137 -176.2(7) . . . . ?
C138 C133 C134 C135 -115.7(8) . . . . ?
C132 C133 C134 C135 64.0(9) . . . . ?
C138 C133 C134 C136 127.3(7) . . . . ?
C132 C133 C134 C136 -53.0(9) . . . . ?
C132 C133 C138 C139 -0.1(11) . . . . ?
C134 C133 C138 C139 179.6(7) . . . . ?
C133 C138 C139 C144 -1.2(11) . . . . ?
C133 C138 C139 C140 176.7(7) . . . . ?
C144 C139 C140 C142 107.9(9) . . . . ?
C138 C139 C140 C142 -69.8(9) . . . . ?
C144 C139 C140 C143 -13.8(12) . . . . ?
C138 C139 C140 C143 168.5(8) . . . . ?
C144 C139 C140 C141 -131.5(9) . . . . ?
C138 C139 C140 C141 50.9(11) . . . . ?
C138 C139 C144 C145 3.0(12) . . . . ?
C140 C139 C144 C145 -174.8(8) . . . . ?
C139 C144 C145 C132 -3.5(13) . . . . ?
C139 C144 C145 C146 168.1(7) . . . . ?
O131 C132 C145 C144 179.4(7) . . . . ?
C133 C132 C145 C144 1.9(11) . . . . ?
O131 C132 C145 C146 7.6(10) . . . . ?
C133 C132 C145 C146 -170.0(6) . . . . ?
C144 C145 C146 N111 120.7(8) . . . . ?
C132 C145 C146 N111 -67.4(9) . . . . ?
C127 N111 C146 C145 -56.1(9) . . . . ?
C112 N111 C146 C145 -173.0(7) . . . . ?
Zn1 N111 C146 C145 58.0(7) . . . . ?

loop_
_platon_squeeze_void_nr
_platon_squeeze_void_average_x
_platon_squeeze_void_average_y
_platon_squeeze_void_average_z
_platon_squeeze_void_volume
_platon_squeeze_void_count_electrons
_platon_squeeze_void_content
1 0.382 0.287 0.470 224 27 ' '
2 0.882 -0.287 0.470 224 27 ' '
3 0.118 0.287 0.970 224 27 ' '
4 0.618 -0.287 0.970 224 28 ' '
